data_4327673
loop_
_publ_author_name
'Alessandro Fumagalli'
'Mascia Bianchi'
'Maria Carlotta Malatesta'
'Gianfranco Ciani'
'Massimo Moret'
'Angelo Sironi'

_publ_section_title
;
 Mixed Ruthenium-Rhodium Carbonyl Cluster Complexes. Synthesis of the
 Anions [Ru3Rh(CO)13]- and [RuRh3(CO)12]- and Crystal Structures of Their
 [N(PPh3)2]+ Salts 1
;
_journal_name_full 'Inorganic Chemistry'
_journal_page_first 1324
_journal_page_last 1328
_journal_paper_doi 10.1021/ic970862+
_journal_volume 37
_journal_year 1998
_chemical_formula_sum 'C48 H30 N O12 P2 Rh3 Ru'
_chemical_formula_weight 1284.47
_chemical_name_systematic
;
 ?
;
_space_group_IT_number 14
_symmetry_cell_setting monoclinic
_symmetry_space_group_name_Hall '-P 2ybc'
_symmetry_space_group_name_H-M 'P 1 21/c 1'
_atom_sites_solution_hydrogens geom
_atom_sites_solution_primary direct
_atom_sites_solution_secondary difmap
_audit_creation_method SHELXL
_cell_angle_alpha 90.00
_cell_angle_beta 102.95(2)
_cell_angle_gamma 90.00
_cell_formula_units_Z 4
_cell_length_a 14.746(3)
_cell_length_b 21.395(4)
_cell_length_c 16.140(4)
_cell_measurement_temperature 293(2)
_cell_volume 4962.5(19)
_computing_structure_refinement SHELXL-93
_computing_structure_solution SIR92
_diffrn_ambient_temperature 293(2)
_diffrn_measurement_method 'w scan'
_diffrn_radiation_monochromator graphite
_diffrn_radiation_source 'fine-focus sealed tube'
_diffrn_radiation_type MoK\a
_diffrn_radiation_wavelength 0.71073
_diffrn_reflns_av_R_equivalents 0.0000
_diffrn_reflns_av_sigmaI/netI 0.0441
_diffrn_reflns_limit_h_max 16
_diffrn_reflns_limit_h_min -17
_diffrn_reflns_limit_k_max 25
_diffrn_reflns_limit_k_min 0
_diffrn_reflns_limit_l_max 19
_diffrn_reflns_limit_l_min 0
_diffrn_reflns_number 8899
_diffrn_reflns_theta_max 25
_diffrn_reflns_theta_min 3
_diffrn_standards_decay_% 13%
_exptl_absorpt_coefficient_mu 1.403
_exptl_absorpt_correction_T_max 1.00
_exptl_absorpt_correction_T_min 0.60
_exptl_absorpt_correction_type psi-scan
_exptl_crystal_density_diffrn 1.719
_exptl_crystal_F_000 2520
_exptl_crystal_size_max 0.24
_exptl_crystal_size_mid 0.23
_exptl_crystal_size_min 0.18
_refine_diff_density_max 0.878
_refine_diff_density_min -0.450
_refine_diff_density_rms 0.113
_refine_ls_extinction_method none
_refine_ls_goodness_of_fit_all 1.079
_refine_ls_goodness_of_fit_obs 1.079
_refine_ls_matrix_type full
_refine_ls_number_parameters 322
_refine_ls_number_reflns 4381
_refine_ls_number_restraints 0
_refine_ls_restrained_S_all 1.084
_refine_ls_restrained_S_obs 1.079
_refine_ls_R_factor_all 0.0582
_refine_ls_R_factor_obs 0.0582
_refine_ls_shift/esd_max -0.015
_refine_ls_shift/esd_mean 0.001
_refine_ls_structure_factor_coef Fsqd
_refine_ls_weighting_details 'w=1/[s^2^(Fo^2^)+(0.0744P)^2^+21.8668P] where P=(Fo^2^+2Fc^2^)/3'
_refine_ls_weighting_scheme calc
_refine_ls_wR_factor_all 0.1389
_refine_ls_wR_factor_obs 0.1383
_reflns_number_observed 4381
_reflns_number_total 4382
_reflns_observed_criterion I>3sigma(I)
_cod_data_source_file ic9708622B_2.cif
_cod_data_source_block fu8
_cod_depositor_comments
;
The following automatic conversions were performed:

'_refine_ls_weighting_scheme' value
'w=1/[s^2^(Fo^2^)+(0.0744P)^2^+21.8668P] where P=(Fo^2^+2Fc^2^)/3'
was changed to 'calc'. New tag '_refine_ls_weighting_details' was
created. The value of the new tag was set to
'w=1/[s^2^(Fo^2^)+(0.0744P)^2^+21.8668P] where P=(Fo^2^+2Fc^2^)/3'.

Automatic conversion script
Id: cif_fix_values 3143 2015-03-26 13:38:13Z robertas 
;
_cod_original_cell_volume 4962(2)
_cod_database_code 4327673
_exptl_absorpt_correction_nazim 3
_diffrn_measurement_domega '0.7 + 0.35 tan q'
_diffrn_measurement_rtime 999

loop_
_symmetry_equiv_pos_as_xyz
'x, y, z'
'-x, y+1/2, -z+1/2'
'-x, -y, -z'
'x, -y-1/2, z-1/2'

loop_
_atom_site_aniso_label
_atom_site_aniso_U_11
_atom_site_aniso_U_22
_atom_site_aniso_U_33
_atom_site_aniso_U_23
_atom_site_aniso_U_13
_atom_site_aniso_U_12
Ru 0.0471(6) 0.0498(6) 0.0552(7) -0.0033(5) 0.0060(5) -0.0030(5)
Rh1 0.0502(6) 0.0561(6) 0.0579(7) 0.0031(5) 0.0145(5) 0.0035(5)
Rh2 0.0619(7) 0.0474(6) 0.0498(6) -0.0029(5) 0.0037(5) 0.0015(5)
Rh3 0.0601(7) 0.0443(6) 0.0620(7) 0.0076(5) 0.0069(5) 0.0075(5)
C1 0.071(10) 0.054(9) 0.069(10) -0.013(8) 0.002(8) 0.006(8)
O1 0.079(8) 0.098(8) 0.091(8) -0.009(6) -0.016(6) 0.026(7)
C2 0.063(9) 0.073(10) 0.071(10) 0.011(8) 0.022(8) -0.014(7)
O2 0.089(8) 0.099(9) 0.102(9) 0.007(7) 0.030(7) -0.019(7)
C3 0.066(10) 0.066(11) 0.118(15) -0.014(10) 0.006(9) 0.004(8)
O3 0.118(10) 0.082(9) 0.169(13) -0.072(9) -0.006(9) 0.008(7)
C11 0.088(11) 0.081(11) 0.082(11) 0.021(9) 0.042(10) 0.016(9)
O11 0.145(12) 0.176(14) 0.154(13) 0.061(11) 0.102(11) 0.022(10)
C21 0.128(15) 0.073(11) 0.075(12) -0.021(10) -0.011(10) -0.003(10)
O21 0.263(20) 0.097(11) 0.109(11) -0.059(9) -0.022(11) 0.000(11)
C31 0.120(14) 0.032(8) 0.107(13) 0.010(9) 0.017(11) -0.003(9)
O31 0.174(14) 0.055(8) 0.196(15) 0.022(9) 0.076(12) 0.004(8)
C32 0.079(11) 0.084(11) 0.082(11) 0.019(9) 0.036(10) 0.014(9)
O32 0.057(7) 0.186(14) 0.112(10) 0.028(9) -0.010(7) 0.024(8)
CB1 0.045(8) 0.077(10) 0.062(9) 0.002(8) 0.000(7) 0.002(7)
OB1 0.068(7) 0.146(10) 0.053(6) 0.018(7) 0.009(5) 0.003(7)
CB2 0.058(9) 0.058(9) 0.078(10) -0.011(8) 0.012(8) -0.002(7)
OB2 0.075(7) 0.079(8) 0.112(9) -0.027(7) 0.015(6) 0.005(6)
CB12 0.026(6) 0.064(10) 0.091(11) 0.012(8) -0.005(6) -0.007(6)
OB12 0.083(8) 0.063(7) 0.119(9) 0.009(6) 0.025(6) -0.014(6)
CB13 0.052(8) 0.091(11) 0.048(8) 0.000(8) 0.011(7) 0.005(7)
OB13 0.118(9) 0.093(9) 0.094(9) -0.017(7) 0.039(7) 0.028(7)
OB23 0.146(11) 0.100(9) 0.064(7) 0.029(7) 0.037(7) 0.033(8)
CB23 0.073(10) 0.058(9) 0.074(11) 0.010(8) 0.014(8) 0.016(7)
P1 0.0306(15) 0.033(2) 0.039(2) -0.0001(13) 0.0076(12) 0.0012(12)
P2 0.046(2) 0.036(2) 0.042(2) 0.0000(14) 0.0104(14) -0.0048(14)
N 0.056(6) 0.040(6) 0.038(5) -0.002(4) 0.005(5) -0.009(4)

loop_
_atom_site_label
_atom_site_type_symbol
_atom_site_fract_x
_atom_site_fract_y
_atom_site_fract_z
_atom_site_U_iso_or_equiv
_atom_site_thermal_displace_type
_atom_site_occupancy
_atom_site_calc_flag
_atom_site_refinement_flags
Ru Ru 0.16221(7) 0.08128(5) 0.51068(7) 0.0516(3) Uani 1 d .
Rh1 Rh 0.34758(7) 0.10679(5) 0.49005(7) 0.0543(3) Uani 1 d .
Rh2 Rh 0.30211(7) 0.14668(5) 0.63586(7) 0.0544(3) Uani 1 d .
Rh3 Rh 0.33137(7) 0.02407(5) 0.61321(7) 0.0565(3) Uani 1 d .
C1 C 0.0451(11) 0.1153(6) 0.4501(9) 0.067(4) Uani 1 d .
O1 O -0.0220(8) 0.1353(5) 0.4168(7) 0.095(4) Uani 1 d .
C2 C 0.1121(10) 0.0404(7) 0.5959(10) 0.068(4) Uani 1 d .
O2 O 0.0767(8) 0.0135(5) 0.6404(8) 0.095(3) Uani 1 d .
C3 C 0.1572(10) 0.0060(8) 0.4419(12) 0.086(5) Uani 1 d .
O3 O 0.1481(9) -0.0367(6) 0.4017(9) 0.129(5) Uani 1 d .
C11 C 0.4293(11) 0.1260(7) 0.4188(10) 0.080(5) Uani 1 d .
O11 O 0.4803(10) 0.1391(7) 0.3785(10) 0.147(6) Uani 1 d .
C21 C 0.3317(13) 0.2078(8) 0.7216(11) 0.098(6) Uani 1 d .
O21 O 0.3517(13) 0.2421(7) 0.7753(9) 0.166(7) Uani 1 d .
C31 C 0.2836(12) -0.0554(7) 0.6341(11) 0.088(5) Uani 1 d .
O31 O 0.2563(11) -0.1002(6) 0.6527(10) 0.136(5) Uani 1 d .
C32 C 0.4549(12) 0.0184(7) 0.6714(10) 0.079(4) Uani 1 d .
O32 O 0.5279(8) 0.0122(7) 0.7112(8) 0.123(5) Uani 1 d .
CB1 C 0.2277(9) 0.1241(7) 0.4149(9) 0.063(4) Uani 1 d .
OB1 O 0.1989(7) 0.1464(6) 0.3460(6) 0.090(3) Uani 1 d .
CB2 C 0.1737(10) 0.1687(7) 0.5857(9) 0.065(4) Uani 1 d .
OB2 O 0.1233(7) 0.2091(5) 0.5934(7) 0.090(3) Uani 1 d .
CB12 C 0.3449(8) 0.1961(7) 0.5373(9) 0.063(4) Uani 1 d .
OB12 O 0.3577(7) 0.2470(5) 0.5209(7) 0.088(3) Uani 1 d .
CB13 C 0.3625(9) 0.0108(8) 0.4916(8) 0.064(4) Uani 1 d .
OB13 O 0.3821(8) -0.0319(5) 0.4521(7) 0.099(4) Uani 1 d .
OB23 O 0.2758(9) 0.0608(6) 0.7807(7) 0.101(4) Uani 1 d .
CB23 C 0.2936(10) 0.0733(6) 0.7166(10) 0.069(4) Uani 1 d .
P1 P 0.7518(2) 0.06173(13) 0.9700(2) 0.0340(6) Uani 1 d .
P2 P 0.7953(2) 0.16883(14) 0.8699(2) 0.0412(7) Uani 1 d .
N N 0.7602(6) 0.1016(4) 0.8902(6) 0.045(2) Uani 1 d .
C111 C 0.8456(7) 0.0744(5) 1.0631(6) 0.036(2) Uiso 1 d .
C112 C 0.9344(2) 0.06131(11) 1.05253(15) 0.050(3) Uiso 1 d .
H112 H 0.9430(2) 0.04460(11) 1.00164(15) 0.060 Uiso 1 calc R
C113 C 1.0106(2) 0.07344(11) 1.11875(15) 0.068(4) Uiso 1 d R
H113 H 1.0704(2) 0.06463(11) 1.11240(15) 0.082 Uiso 1 calc R
C114 C 0.9973(2) 0.09874(11) 1.19446(15) 0.076(4) Uiso 1 d R
H114 H 1.0482(2) 0.10686(11) 1.23877(15) 0.091 Uiso 1 calc R
C115 C 0.9079(2) 0.11191(11) 1.20395(15) 0.079(4) Uiso 1 d R
H115 H 0.8990(2) 0.12884(11) 1.25461(15) 0.095 Uiso 1 calc R
C116 C 0.8317(2) 0.09978(11) 1.13773(15) 0.062(4) Uiso 1 d R
H116 H 0.7718(2) 0.10875(11) 1.14375(15) 0.074 Uiso 1 calc R
C121 C 0.7557(2) -0.01948(11) 0.94166(15) 0.035(2) Uiso 1 d R
C122 C 0.7266(2) -0.03647(11) 0.85672(15) 0.044(3) Uiso 1 d R
H122 H 0.7056(2) -0.00611(11) 0.81567(15) 0.053 Uiso 1 calc R
C123 C 0.7288(2) -0.09884(11) 0.83314(15) 0.054(3) Uiso 1 d R
H123 H 0.7093(2) -0.11021(11) 0.77632(15) 0.065 Uiso 1 calc R
C124 C 0.7602(2) -0.14422(11) 0.89449(15) 0.070(4) Uiso 1 d R
H124 H 0.7617(2) -0.18595(11) 0.87871(15) 0.084 Uiso 1 calc R
C125 C 0.7894(2) -0.12723(11) 0.97943(15) 0.070(4) Uiso 1 d R
H125 H 0.8104(2) -0.15759(11) 1.02048(15) 0.084 Uiso 1 calc R
C126 C 0.7871(2) -0.06486(11) 1.00301(15) 0.054(3) Uiso 1 d R
H126 H 0.8067(2) -0.05349(11) 1.05984(15) 0.065 Uiso 1 calc R
C131 C 0.6423(2) 0.07445(11) 0.99836(15) 0.036(3) Uiso 1 d R
C132 C 0.6202(2) 0.04279(11) 1.06641(15) 0.053(3) Uiso 1 d R
H132 H 0.6615(2) 0.01366(11) 1.09672(15) 0.063 Uiso 1 calc R
C133 C 0.5363(2) 0.05467(11) 1.08915(15) 0.072(4) Uiso 1 d R
H133 H 0.5215(2) 0.03350(11) 1.13469(15) 0.086 Uiso 1 calc R
C134 C 0.4746(2) 0.09819(11) 1.04385(15) 0.070(4) Uiso 1 d R
H134 H 0.4185(2) 0.10613(11) 1.05907(15) 0.084 Uiso 1 calc R
C135 C 0.4967(2) 0.12985(11) 0.97580(15) 0.074(4) Uiso 1 d R
H135 H 0.4554(2) 0.15897(11) 0.94549(15) 0.089 Uiso 1 calc R
C136 C 0.5806(2) 0.11798(11) 0.95306(15) 0.058(3) Uiso 1 d R
H136 H 0.5954(2) 0.13916(11) 0.90754(15) 0.070 Uiso 1 calc R
C211 C 0.8095(2) 0.22522(11) 0.95375(15) 0.052(3) Uiso 1 d R
C212 C 0.8923(2) 0.22934(11) 1.01490(15) 0.073(4) Uiso 1 d R
H212 H 0.9425(2) 0.20419(11) 1.01082(15) 0.088 Uiso 1 calc R
C213 C 0.9000(2) 0.27104(11) 1.08215(15) 0.093(5) Uiso 1 d R
H213 H 0.9553(2) 0.27379(11) 1.12307(15) 0.112 Uiso 1 calc R
C214 C 0.8248(2) 0.30864(11) 1.08825(15) 0.089(5) Uiso 1 d R
H214 H 0.8300(2) 0.33655(11) 1.13324(15) 0.106 Uiso 1 calc R
C215 C 0.7421(2) 0.30452(11) 1.02710(15) 0.098(5) Uiso 1 d R
H215 H 0.6918(2) 0.32967(11) 1.03119(15) 0.118 Uiso 1 calc R
C216 C 0.7344(2) 0.26282(11) 0.95985(15) 0.078(4) Uiso 1 d R
H216 H 0.6790(2) 0.26007(11) 0.91894(15) 0.093 Uiso 1 calc R
C221 C 0.7137(2) 0.19828(11) 0.77989(15) 0.044(3) Uiso 1 d R
C222 C 0.7133(2) 0.26113(11) 0.75802(15) 0.070(4) Uiso 1 d R
H222 H 0.7575(2) 0.28810(11) 0.78934(15) 0.084 Uiso 1 calc R
C223 C 0.6470(2) 0.28367(11) 0.68935(15) 0.087(5) Uiso 1 d R
H223 H 0.6467(2) 0.32572(11) 0.67472(15) 0.105 Uiso 1 calc R
C224 C 0.5810(2) 0.24336(11) 0.64254(15) 0.090(5) Uiso 1 d R
H224 H 0.5366(2) 0.25844(11) 0.59660(15) 0.108 Uiso 1 calc R
C225 C 0.5813(2) 0.18051(11) 0.66441(15) 0.082(4) Uiso 1 d R
H225 H 0.5372(2) 0.15354(11) 0.63310(15) 0.098 Uiso 1 calc R
C226 C 0.6477(2) 0.15796(11) 0.73308(15) 0.063(4) Uiso 1 d R
H226 H 0.6479(2) 0.11591(11) 0.74771(15) 0.076 Uiso 1 calc R
C231 C 0.9058(2) 0.16215(11) 0.84044(15) 0.045(3) Uiso 1 d R
C232 C 0.9372(2) 0.10367(11) 0.82192(15) 0.058(3) Uiso 1 d R
H232 H 0.9019(2) 0.06824(11) 0.82588(15) 0.070 Uiso 1 calc R
C233 C 1.0215(2) 0.09814(11) 0.79748(15) 0.077(4) Uiso 1 d R
H233 H 1.0425(2) 0.05901(11) 0.78509(15) 0.092 Uiso 1 calc R
C234 C 1.0743(2) 0.15109(11) 0.79156(15) 0.079(4) Uiso 1 d R
H234 H 1.1306(2) 0.14739(11) 0.77521(15) 0.095 Uiso 1 calc R
C235 C 1.0428(2) 0.20958(11) 0.81009(15) 0.073(4) Uiso 1 d R
H235 H 1.0782(2) 0.24501(11) 0.80614(15) 0.088 Uiso 1 calc R
C236 C 0.9586(2) 0.21511(11) 0.83452(15) 0.067(4) Uiso 1 d R
H236 H 0.9376(2) 0.25424(11) 0.84691(15) 0.080 Uiso 1 calc R

loop_
_atom_type_symbol
_atom_type_description
_atom_type_scat_dispersion_real
_atom_type_scat_dispersion_imag
_atom_type_scat_source
C C 0.0033 0.0016 'International Tables Vol C Tables 4.2.6.8 and 6.1.1.4'
H H 0.0000 0.0000 'International Tables Vol C Tables 4.2.6.8 and 6.1.1.4'
N N 0.0061 0.0033 'International Tables Vol C Tables 4.2.6.8 and 6.1.1.4'
O O 0.0106 0.0060 'International Tables Vol C Tables 4.2.6.8 and 6.1.1.4'
P P 0.1023 0.0942 'International Tables Vol C Tables 4.2.6.8 and 6.1.1.4'
Ru Ru -1.2594 0.8363 'International Tables Vol C Tables 4.2.6.8 and 6.1.1.4'
Rh Rh -1.1178 0.9187 'International Tables Vol C Tables 4.2.6.8 and 6.1.1.4'

loop_
_geom_angle_atom_site_label_1
_geom_angle_atom_site_label_2
_geom_angle_atom_site_label_3
_geom_angle
_geom_angle_publ_flag
C2 Ru C1 95.2(6) y
C2 Ru C3 93.5(7) y
C1 Ru C3 96.2(6) y
C2 Ru CB1 176.2(6) y
C1 Ru CB1 88.3(6) y
C3 Ru CB1 84.9(6) y
C2 Ru CB2 89.3(6) y
C1 Ru CB2 84.7(5) y
C3 Ru CB2 177.0(6) y
CB1 Ru CB2 92.3(5) y
C2 Ru Rh1 134.4(4) y
C1 Ru Rh1 129.5(5) y
C3 Ru Rh1 90.4(5) y
CB1 Ru Rh1 42.4(3) y
CB2 Ru Rh1 86.8(4) y
C2 Ru Rh2 92.8(4) y
C1 Ru Rh2 126.0(4) y
C3 Ru Rh2 136.5(4) y
CB1 Ru Rh2 86.1(4) y
CB2 Ru Rh2 42.0(4) y
Rh1 Ru Rh2 56.23(4) y
C2 Ru Rh3 79.7(4) y
C1 Ru Rh3 174.9(5) y
C3 Ru Rh3 84.0(5) y
CB1 Ru Rh3 96.8(3) y
CB2 Ru Rh3 95.3(4) y
Rh1 Ru Rh3 55.60(4) y
Rh2 Ru Rh3 55.03(4) y
C11 Rh1 CB1 101.2(7) y
C11 Rh1 CB12 95.3(6) y
CB1 Rh1 CB12 88.0(5) y
C11 Rh1 CB13 98.2(6) y
CB1 Rh1 CB13 106.1(5) y
CB12 Rh1 CB13 158.2(6) y
C11 Rh1 Rh3 139.6(5) y
CB1 Rh1 Rh3 111.4(4) y
CB12 Rh1 Rh3 108.7(4) y
CB13 Rh1 Rh3 50.9(4) y
C11 Rh1 Rh2 140.6(5) y
CB1 Rh1 Rh2 96.5(4) y
CB12 Rh1 Rh2 50.3(4) y
CB13 Rh1 Rh2 110.3(4) y
Rh3 Rh1 Rh2 59.47(4) y
C11 Rh1 Ru 149.7(5) y
CB1 Rh1 Ru 49.7(4) y
CB12 Rh1 Ru 92.0(3) y
CB13 Rh1 Ru 84.9(4) y
Rh3 Rh1 Ru 63.23(4) y
Rh2 Rh1 Ru 62.33(4) y
C21 Rh2 CB2 100.4(7) y
C21 Rh2 CB23 95.8(7) y
CB2 Rh2 CB23 104.9(6) y
C21 Rh2 CB12 98.4(7) y
CB2 Rh2 CB12 89.6(5) y
CB23 Rh2 CB12 157.6(6) y
C21 Rh2 Rh3 139.3(5) y
CB2 Rh2 Rh3 110.5(4) y
CB23 Rh2 Rh3 51.6(4) y
CB12 Rh2 Rh3 107.4(4) y
C21 Rh2 Rh1 142.3(6) y
CB2 Rh2 Rh1 97.0(4) y
CB23 Rh2 Rh1 111.7(4) y
CB12 Rh2 Rh1 48.4(4) y
Rh3 Rh2 Rh1 60.02(4) y
C21 Rh2 Ru 149.1(6) y
CB2 Rh2 Ru 49.7(4) y
CB23 Rh2 Ru 86.5(4) y
CB12 Rh2 Ru 90.2(4) y
Rh3 Rh2 Ru 63.07(4) y
Rh1 Rh2 Ru 61.44(4) y
C32 Rh3 C31 102.2(7) y
C32 Rh3 CB13 93.9(6) y
C31 Rh3 CB13 102.1(7) y
C32 Rh3 CB23 92.0(6) y
C31 Rh3 CB23 97.5(7) y
CB13 Rh3 CB23 157.9(6) y
C32 Rh3 Rh2 99.4(5) y
C31 Rh3 Rh2 140.4(5) y
CB13 Rh3 Rh2 109.2(4) y
CB23 Rh3 Rh2 48.8(4) y
C32 Rh3 Rh1 100.1(5) y
C31 Rh3 Rh1 144.2(5) y
CB13 Rh3 Rh1 48.7(4) y
CB23 Rh3 Rh1 109.3(4) y
Rh2 Rh3 Rh1 60.50(4) y
C32 Rh3 Ru 157.9(5) y
C31 Rh3 Ru 99.9(5) y
CB13 Rh3 Ru 82.4(4) y
CB23 Rh3 Ru 84.1(4) y
Rh2 Rh3 Ru 61.90(4) y
Rh1 Rh3 Ru 61.17(4) y
O1 C1 Ru 178.7(13) y
O2 C2 Ru 173.6(14) y
O3 C3 Ru 175.4(15) y
O11 C11 Rh1 177.2(17) y
O21 C21 Rh2 176.5(16) y
O31 C31 Rh3 174.4(17) y
O32 C32 Rh3 174.8(14) y
OB1 CB1 Rh1 137.7(11) y
OB1 CB1 Ru 134.4(10) y
Rh1 CB1 Ru 87.9(6) y
OB2 CB2 Rh2 136.2(12) y
OB2 CB2 Ru 135.5(11) y
Rh2 CB2 Ru 88.3(6) y
OB12 CB12 Rh1 141.0(13) y
OB12 CB12 Rh2 137.6(13) y
Rh1 CB12 Rh2 81.3(5) y
OB13 CB13 Rh1 143.0(12) y
OB13 CB13 Rh3 136.5(12) y
Rh1 CB13 Rh3 80.5(5) y
OB23 CB23 Rh2 143.2(12) y
OB23 CB23 Rh3 137.1(12) y
Rh2 CB23 Rh3 79.6(6) y
N P1 C131 111.5(4) ?
N P1 C121 107.6(4) ?
C131 P1 C121 107.0(2) ?
N P1 C111 114.2(5) ?
C131 P1 C111 109.2(4) ?
C121 P1 C111 106.9(4) ?
N P2 C221 107.2(4) ?
N P2 C211 116.3(4) ?
C221 P2 C211 108.7(2) ?
N P2 C231 109.8(4) ?
C221 P2 C231 107.4(2) ?
C211 P2 C231 107.1(2) ?
P1 N P2 138.5(6) ?
C116 C111 C112 121.1(7) ?
C116 C111 P1 123.1(6) ?
C112 C111 P1 115.7(6) ?
C111 C112 C113 119.4(4) ?
C112 C113 C114 120.0 ?
C113 C114 C115 120.0 ?
C114 C115 C116 120.0 ?
C111 C116 C115 119.5(4) ?
C126 C121 C122 120.0 ?
C126 C121 P1 121.15(12) ?
C122 C121 P1 118.85(12) ?
C123 C122 C121 120.0 ?
C124 C123 C122 120.0 ?
C123 C124 C125 120.0 ?
C126 C125 C124 120.0 ?
C121 C126 C125 120.0 ?
C136 C131 C132 120.0 ?
C136 C131 P1 119.22(12) ?
C132 C131 P1 120.75(12) ?
C133 C132 C131 120.0 ?
C134 C133 C132 120.0 ?
C133 C134 C135 120.0 ?
C136 C135 C134 120.0 ?
C135 C136 C131 120.0 ?
C212 C211 C216 120.0 ?
C212 C211 P2 120.98(12) ?
C216 C211 P2 118.93(12) ?
C213 C212 C211 120.0 ?
C212 C213 C214 120.0 ?
C215 C214 C213 120.0 ?
C216 C215 C214 120.0 ?
C215 C216 C211 120.0 ?
C222 C221 C226 120.0 ?
C222 C221 P2 120.84(12) ?
C226 C221 P2 119.12(12) ?
C221 C222 C223 120.0 ?
C222 C223 C224 120.0 ?
C225 C224 C223 120.0 ?
C224 C225 C226 120.0 ?
C225 C226 C221 120.0 ?
C232 C231 C236 120.0 ?
C232 C231 P2 119.53(12) ?
C236 C231 P2 120.45(12) ?
C231 C232 C233 120.0 ?
C232 C233 C234 120.0 ?
C233 C234 C235 120.0 ?
C236 C235 C234 120.0 ?
C235 C236 C231 120.0 ?

loop_
_geom_bond_atom_site_label_1
_geom_bond_atom_site_label_2
_geom_bond_distance
_geom_bond_publ_flag
Ru C2 1.913(15) y
Ru C1 1.93(2) y
Ru C3 1.95(2) y
Ru CB1 2.198(15) y
Ru CB2 2.214(14) y
Ru Rh1 2.879(2) y
Ru Rh2 2.903(2) y
Ru Rh3 2.934(2) y
Rh1 C11 1.89(2) y
Rh1 CB1 1.942(13) y
Rh1 CB12 2.06(2) y
Rh1 CB13 2.06(2) y
Rh1 Rh3 2.712(2) y
Rh1 Rh2 2.725(2) y
Rh2 C21 1.88(2) y
Rh2 CB2 1.944(14) y
Rh2 CB23 2.061(15) y
Rh2 CB12 2.120(15) y
Rh2 Rh3 2.6966(15) y
Rh3 C32 1.86(2) y
Rh3 C31 1.90(2) y
Rh3 CB13 2.133(14) y
Rh3 CB23 2.15(2) y
C1 O1 1.103(15) y
C2 O2 1.135(15) y
C3 O3 1.11(2) y
C11 O11 1.13(2) y
C21 O21 1.12(2) y
C31 O31 1.11(2) y
C32 O32 1.13(2) y
CB1 OB1 1.20(2) y
CB2 OB2 1.165(15) y
CB12 OB12 1.146(15) y
CB13 OB13 1.19(2) y
OB23 CB23 1.15(2) y
P1 N 1.574(9) ?
P1 C131 1.795(3) ?
P1 C121 1.801(4) ?
P1 C111 1.819(10) ?
P2 N 1.587(9) ?
P2 C221 1.782(4) ?
P2 C211 1.790(4) ?
P2 C231 1.802(4) ?
C111 C116 1.379(10) ?
C111 C112 1.386(10) ?
C112 C113 1.39 ?
C113 C114 1.39 ?
C114 C115 1.39 ?
C115 C116 1.39 ?
C121 C126 1.39 ?
C121 C122 1.39 ?
C122 C123 1.39 ?
C123 C124 1.39 ?
C124 C125 1.39 ?
C125 C126 1.39 ?
C131 C136 1.39 ?
C131 C132 1.39 ?
C132 C133 1.39 ?
C133 C134 1.39 ?
C134 C135 1.39 ?
C135 C136 1.39 ?
C211 C212 1.39 ?
C211 C216 1.39 ?
C212 C213 1.39 ?
C213 C214 1.39 ?
C214 C215 1.39 ?
C215 C216 1.39 ?
C221 C222 1.39 ?
C221 C226 1.39 ?
C222 C223 1.39 ?
C223 C224 1.39 ?
C224 C225 1.39 ?
C225 C226 1.39 ?
C231 C232 1.39 ?
C231 C236 1.39 ?
C232 C233 1.39 ?
C233 C234 1.39 ?
C234 C235 1.39 ?
C235 C236 1.39 ?
